data_4339312
loop_
_publ_author_name
'Matloka, Kornelia'
'Sah, Ajay K.'
'Peters, Matthew W.'
'Srinivasan, Priya'
'Gelis, Artem V.'
'Regalbuto, Monica'
'Scott, Michael J.'

_publ_section_title
;
 CMPO-functionalized C3-symmetric tripodal ligands in liquid/liquid
 extractions: efficient, selective recognition of Pu(IV) with low affinity
 for 3+ metal ions.
;
_journal_issue 25
_journal_name_full 'Inorganic chemistry'
_journal_page_first 10549
_journal_page_last 10563
_journal_paper_doi 10.1021/ic700800a
_journal_volume 46
_journal_year 2007
_chemical_formula_sum 'C95 H122 N3 O10 P3'
_chemical_formula_weight 1558.87
_chemical_name_common 'Compoun 12b'
_chemical_name_systematic
; 
 ? 
;
_space_group_IT_number 148
_symmetry_cell_setting hexagonal
_symmetry_space_group_name_Hall '-R 3'
_symmetry_space_group_name_H-M 'R -3 :H'
_atom_sites_solution_hydrogens geom
_atom_sites_solution_primary direct
_atom_sites_solution_secondary difmap
_audit_creation_method SHELXL-97
_cell_angle_alpha 90.00
_cell_angle_beta 90.00
_cell_angle_gamma 120.00
_cell_formula_units_Z 6
_cell_length_a 18.674(2)
_cell_length_b 18.674(2)
_cell_length_c 43.801(3)
_cell_measurement_temperature 173(2)
_cell_volume 13228(2)
_computing_cell_refinement 'Bruker AXS SMART'
_computing_data_collection 'Bruker AXS SMART'
_computing_data_reduction 'Bruker AXS SAINT'
_computing_molecular_graphics XP
_computing_publication_material 'Microsoft Word'
_computing_structure_refinement 'SHELXL-97 (Sheldrick, 1997)'
_computing_structure_solution 'SHELXS-97 (Sheldrick, 1990)'
_diffrn_ambient_temperature 173(2)
_diffrn_measured_fraction_theta_full 0.999
_diffrn_measured_fraction_theta_max 0.999
_diffrn_radiation_monochromator graphite
_diffrn_radiation_source 'fine-focus sealed tube'
_diffrn_radiation_type MoK\a
_diffrn_radiation_wavelength 0.71073
_diffrn_reflns_av_R_equivalents 0.1023
_diffrn_reflns_av_sigmaI/netI 0.0610
_diffrn_reflns_limit_h_max 21
_diffrn_reflns_limit_h_min -22
_diffrn_reflns_limit_k_max 22
_diffrn_reflns_limit_k_min -22
_diffrn_reflns_limit_l_max 41
_diffrn_reflns_limit_l_min -52
_diffrn_reflns_number 24103
_diffrn_reflns_theta_full 24.99
_diffrn_reflns_theta_max 24.99
_diffrn_reflns_theta_min 1.34
_exptl_absorpt_coefficient_mu 0.126
_exptl_absorpt_correction_T_max 1.00000
_exptl_absorpt_correction_T_min 0.645969
_exptl_absorpt_correction_type 'Corrected by SADABS'
_exptl_absorpt_process_details 'Corrected by SADABS'
_exptl_crystal_colour Colorless
_exptl_crystal_density_diffrn 1.174
_exptl_crystal_density_meas ?
_exptl_crystal_density_method 'not measured'
_exptl_crystal_description block
_exptl_crystal_F_000 5028
_exptl_crystal_size_max 0.3
_exptl_crystal_size_mid 0.2
_exptl_crystal_size_min 0.2
_refine_diff_density_max 0.357
_refine_diff_density_min -0.355
_refine_diff_density_rms 0.059
_refine_ls_extinction_method none
_refine_ls_goodness_of_fit_ref 1.140
_refine_ls_hydrogen_treatment mixed
_refine_ls_matrix_type full
_refine_ls_number_parameters 334
_refine_ls_number_reflns 5195
_refine_ls_number_restraints 0
_refine_ls_restrained_S_all 1.140
_refine_ls_R_factor_all 0.1028
_refine_ls_R_factor_gt 0.0816
_refine_ls_shift/su_max 0.000
_refine_ls_shift/su_mean 0.000
_refine_ls_structure_factor_coef Fsqd
_refine_ls_weighting_details 'calc w=1/[\s^2^(Fo^2^)+(0.0513P)^2^+56.7569P] where P=(Fo^2^+2Fc^2^)/3'
_refine_ls_weighting_scheme calc
_refine_ls_wR_factor_gt 0.1879
_refine_ls_wR_factor_ref 0.1980
_reflns_number_gt 3938
_reflns_number_total 5195
_reflns_threshold_expression >2sigma(I)
_cod_data_source_file ic700800a-file002.cif
_cod_data_source_block 12bMeOH
_cod_depositor_comments
;
The following automatic conversions were performed:

'_exptl_crystal_density_meas' value 'not measured' was changed to '?'
- the value is perceived as not measured.

Automatic conversion script
Id: cif_fix_values 3008 2015-01-20 13:52:24Z robertas 
;
_cod_original_sg_symbol_H-M r3bar
_cod_database_code 4339312

loop_
_symmetry_equiv_pos_as_xyz
'x, y, z'
'-y, x-y, z'
'-x+y, -x, z'
'x+2/3, y+1/3, z+1/3'
'-y+2/3, x-y+1/3, z+1/3'
'-x+y+2/3, -x+1/3, z+1/3'
'x+1/3, y+2/3, z+2/3'
'-y+1/3, x-y+2/3, z+2/3'
'-x+y+1/3, -x+2/3, z+2/3'
'-x, -y, -z'
'y, -x+y, -z'
'x-y, x, -z'
'-x+2/3, -y+1/3, -z+1/3'
'y+2/3, -x+y+1/3, -z+1/3'
'x-y+2/3, x+1/3, -z+1/3'
'-x+1/3, -y+2/3, -z+2/3'
'y+1/3, -x+y+2/3, -z+2/3'
'x-y+1/3, x+2/3, -z+2/3'

loop_
_atom_site_label
_atom_site_type_symbol
_atom_site_fract_x
_atom_site_fract_y
_atom_site_fract_z
_atom_site_U_iso_or_equiv
_atom_site_adp_type
_atom_site_occupancy
_atom_site_symmetry_multiplicity
_atom_site_calc_flag
_atom_site_refinement_flags
P1 P 0.49405(7) 0.83782(6) 0.02361(2) 0.0420(3) Uani 1 1 d .
O1 O 0.24053(15) 0.72206(14) -0.11847(5) 0.0324(6) Uani 1 1 d .
O2 O 0.47786(17) 0.92937(16) -0.03910(6) 0.0472(7) Uani 1 1 d .
O3 O 0.4703(2) 0.75562(18) 0.01093(7) 0.0645(9) Uani 1 1 d .
N1 N 0.3586(2) 0.8079(2) -0.03487(7) 0.0427(8) Uani 1 1 d .
H1A H 0.3191 0.7734 -0.0225 0.051 Uiso 1 1 calc R
C1 C 0.3333 0.6667 -0.15474(12) 0.0302(13) Uani 1 3 d S
H1B H 0.3333 0.6667 -0.1319 0.036 Uiso 1 3 calc SR
C2 C 0.2529(2) 0.6632(2) -0.16548(7) 0.0308(8) Uani 1 1 d .
C3 C 0.2091(2) 0.6888(2) -0.14712(7) 0.0320(8) Uani 1 1 d .
C4 C 0.1320(2) 0.6772(2) -0.15588(8) 0.0361(8) Uani 1 1 d .
C5 C 0.0738(2) 0.6894(3) -0.13400(8) 0.0433(9) Uani 1 1 d .
C6 C 0.1081(3) 0.7802(3) -0.12583(11) 0.0586(12) Uani 1 1 d .
H6A H 0.1583 0.7996 -0.1136 0.088 Uiso 1 1 calc R
H6B H 0.0667 0.7862 -0.1141 0.088 Uiso 1 1 calc R
H6C H 0.1212 0.8130 -0.1446 0.088 Uiso 1 1 calc R
C7 C 0.0610(3) 0.6394(3) -0.10470(10) 0.0600(12) Uani 1 1 d .
H7A H 0.1126 0.6642 -0.0930 0.090 Uiso 1 1 calc R
H7B H 0.0449 0.5823 -0.1100 0.090 Uiso 1 1 calc R
H7C H 0.0173 0.6396 -0.0924 0.090 Uiso 1 1 calc R
C8 C -0.0118(3) 0.6578(4) -0.14837(11) 0.0675(14) Uani 1 1 d .
H8A H -0.0494 0.6595 -0.1332 0.101 Uiso 1 1 calc R
H8B H -0.0336 0.6007 -0.1553 0.101 Uiso 1 1 calc R
H8C H -0.0071 0.6928 -0.1658 0.101 Uiso 1 1 calc R
C9 C 0.1061(2) 0.6489(2) -0.18550(8) 0.0387(9) Uani 1 1 d .
H9A H 0.0552 0.6432 -0.1924 0.046 Uiso 1 1 calc R
C10 C 0.1506(2) 0.6288(2) -0.20536(8) 0.0367(8) Uani 1 1 d .
C11 C 0.1231(3) 0.6062(2) -0.23883(8) 0.0430(10) Uani 1 1 d .
C12 C 0.1404(5) 0.6860(3) -0.25484(11) 0.090(2) Uani 1 1 d .
H12A H 0.1051 0.7057 -0.2461 0.135 Uiso 1 1 calc R
H12B H 0.1287 0.6753 -0.2767 0.135 Uiso 1 1 calc R
H12C H 0.1986 0.7281 -0.2520 0.135 Uiso 1 1 calc R
C13 C 0.1734(3) 0.5745(4) -0.25570(11) 0.0759(16) Uani 1 1 d .
H13A H 0.2323 0.6160 -0.2546 0.114 Uiso 1 1 calc R
H13B H 0.1561 0.5643 -0.2771 0.114 Uiso 1 1 calc R
H13C H 0.1640 0.5230 -0.2462 0.114 Uiso 1 1 calc R
C14 C 0.0337(3) 0.5417(4) -0.24163(11) 0.0783(17) Uani 1 1 d .
H14A H -0.0004 0.5618 -0.2321 0.117 Uiso 1 1 calc R
H14B H 0.0240 0.4909 -0.2314 0.117 Uiso 1 1 calc R
H14C H 0.0190 0.5300 -0.2633 0.117 Uiso 1 1 calc R
C15 C 0.2215(2) 0.6320(2) -0.19449(8) 0.0344(8) Uani 1 1 d .
H15A H 0.2497 0.6126 -0.2070 0.041 Uiso 1 1 calc R
C16 C 0.3028(2) 0.8079(2) -0.11866(8) 0.0355(8) Uani 1 1 d .
H16A H 0.2839 0.8402 -0.1307 0.043 Uiso 1 1 calc R
H16B H 0.3545 0.8152 -0.1279 0.043 Uiso 1 1 calc R
C17 C 0.3175(3) 0.8364(2) -0.08573(8) 0.0413(9) Uani 1 1 d .
H17A H 0.3572 0.8966 -0.0850 0.050 Uiso 1 1 calc R
H17B H 0.2648 0.8264 -0.0766 0.050 Uiso 1 1 calc R
C18 C 0.3512(3) 0.7912(2) -0.06752(8) 0.0404(9) Uani 1 1 d .
H18A H 0.3147 0.7310 -0.0707 0.048 Uiso 1 1 calc R
H18B H 0.4064 0.8063 -0.0756 0.048 Uiso 1 1 calc R
C19 C 0.4239(2) 0.8743(2) -0.02329(8) 0.0403(9) Uani 1 1 d .
C20 C 0.4280(2) 0.8768(2) 0.01127(8) 0.0370(9) Uani 1 1 d .
H20A H 0.3719 0.8425 0.0199 0.044 Uiso 1 1 calc R
H20B H 0.4503 0.9343 0.0185 0.044 Uiso 1 1 calc R
C21 C 0.4896(2) 0.8358(2) 0.06474(8) 0.0409(9) Uani 1 1 d .
C22 C 0.4794(3) 0.7652(3) 0.07895(10) 0.0575(12) Uani 1 1 d .
H22A H 0.4749 0.7206 0.0670 0.069 Uiso 1 1 calc R
C23 C 0.4757(3) 0.7589(3) 0.11069(11) 0.0715(15) Uani 1 1 d .
H23A H 0.4690 0.7104 0.1204 0.086 Uiso 1 1 calc R
C24 C 0.4819(3) 0.8229(3) 0.12780(10) 0.0642(14) Uani 1 1 d .
H24A H 0.4796 0.8187 0.1494 0.077 Uiso 1 1 calc R
C25 C 0.4913(3) 0.8930(3) 0.11415(10) 0.0580(12) Uani 1 1 d .
H25A H 0.4960 0.9373 0.1263 0.070 Uiso 1 1 calc R
C26 C 0.4942(3) 0.8996(3) 0.08242(9) 0.0452(10) Uani 1 1 d .
H26A H 0.4992 0.9476 0.0729 0.054 Uiso 1 1 calc R
C27 C 0.5962(3) 0.9133(3) 0.01161(8) 0.0450(10) Uani 1 1 d .
C28 C 0.6398(3) 0.9905(3) 0.02360(10) 0.0537(11) Uani 1 1 d .
H28A H 0.6176 1.0044 0.0406 0.064 Uiso 1 1 calc R
C29 C 0.7150(3) 1.0494(3) 0.01200(11) 0.0643(13) Uani 1 1 d .
H29A H 0.7428 1.1034 0.0206 0.077 Uiso 1 1 calc R
C30 C 0.7488(4) 1.0307(5) -0.01145(13) 0.0879(19) Uani 1 1 d .
H30A H 0.8022 1.0698 -0.0188 0.106 Uiso 1 1 calc R
C31 C 0.7057(5) 0.9551(6) -0.02448(18) 0.124(3) Uani 1 1 d .
H31A H 0.7279 0.9424 -0.0418 0.149 Uiso 1 1 calc R
C32 C 0.6301(4) 0.8961(4) -0.01304(16) 0.106(2) Uani 1 1 d .
H32A H 0.6012 0.8432 -0.0224 0.127 Uiso 1 1 calc R

loop_
_atom_site_aniso_label
_atom_site_aniso_U_11
_atom_site_aniso_U_22
_atom_site_aniso_U_33
_atom_site_aniso_U_23
_atom_site_aniso_U_13
_atom_site_aniso_U_12
P1 0.0598(7) 0.0379(6) 0.0288(5) -0.0030(4) -0.0020(5) 0.0249(5)
O1 0.0406(14) 0.0358(13) 0.0187(11) -0.0015(10) -0.0016(10) 0.0175(11)
O2 0.0546(17) 0.0387(15) 0.0297(14) 0.0016(12) 0.0044(12) 0.0093(13)
O3 0.104(3) 0.0466(18) 0.0471(18) -0.0104(14) -0.0085(17) 0.0410(18)
N1 0.0466(19) 0.0428(18) 0.0208(15) 0.0001(13) -0.0039(13) 0.0090(15)
C1 0.038(2) 0.038(2) 0.014(3) 0.000 0.000 0.0192(10)
C2 0.038(2) 0.0305(18) 0.0214(16) 0.0021(14) 0.0005(14) 0.0156(16)
C3 0.039(2) 0.0333(19) 0.0203(16) 0.0022(14) -0.0031(14) 0.0153(16)
C4 0.042(2) 0.037(2) 0.0291(18) -0.0016(15) -0.0035(16) 0.0198(17)
C5 0.044(2) 0.054(2) 0.033(2) -0.0001(18) 0.0003(17) 0.025(2)
C6 0.066(3) 0.066(3) 0.053(3) -0.009(2) 0.004(2) 0.041(3)
C7 0.052(3) 0.083(3) 0.042(2) 0.014(2) 0.013(2) 0.031(3)
C8 0.049(3) 0.106(4) 0.053(3) -0.010(3) -0.005(2) 0.043(3)
C9 0.042(2) 0.044(2) 0.0308(19) -0.0021(16) -0.0103(16) 0.0227(18)
C10 0.046(2) 0.0342(19) 0.0272(18) -0.0011(15) -0.0072(16) 0.0179(17)
C11 0.058(3) 0.046(2) 0.0265(19) -0.0055(17) -0.0145(17) 0.028(2)
C12 0.159(6) 0.076(4) 0.034(3) -0.002(2) -0.029(3) 0.058(4)
C13 0.091(4) 0.111(4) 0.037(2) -0.032(3) -0.026(3) 0.060(4)
C14 0.063(3) 0.105(4) 0.046(3) -0.023(3) -0.020(2) 0.025(3)
C15 0.041(2) 0.038(2) 0.0242(17) -0.0022(15) -0.0029(15) 0.0199(17)
C16 0.047(2) 0.035(2) 0.0230(17) -0.0038(15) -0.0027(15) 0.0192(17)
C17 0.057(2) 0.040(2) 0.0274(19) -0.0074(16) -0.0067(17) 0.0240(19)
C18 0.051(2) 0.038(2) 0.0267(19) -0.0064(15) -0.0077(17) 0.0182(18)
C19 0.048(2) 0.041(2) 0.0240(18) -0.0020(16) -0.0023(17) 0.0164(19)
C20 0.041(2) 0.037(2) 0.0246(18) -0.0021(15) -0.0028(15) 0.0135(17)
C21 0.047(2) 0.044(2) 0.0306(19) 0.0048(17) -0.0038(17) 0.0219(19)
C22 0.076(3) 0.045(2) 0.044(2) 0.007(2) -0.008(2) 0.025(2)
C23 0.086(4) 0.063(3) 0.048(3) 0.024(3) -0.006(3) 0.024(3)
C24 0.066(3) 0.091(4) 0.028(2) 0.017(2) -0.001(2) 0.034(3)
C25 0.068(3) 0.080(3) 0.033(2) -0.003(2) -0.001(2) 0.042(3)
C26 0.056(3) 0.054(2) 0.030(2) 0.0022(18) -0.0006(18) 0.031(2)
C27 0.058(3) 0.062(3) 0.0297(19) 0.0022(19) 0.0025(18) 0.041(2)
C28 0.046(2) 0.070(3) 0.043(2) -0.010(2) 0.0024(19) 0.027(2)
C29 0.049(3) 0.081(3) 0.059(3) 0.000(3) 0.006(2) 0.030(3)
C30 0.065(4) 0.117(5) 0.070(4) 0.015(4) 0.028(3) 0.036(4)
C31 0.108(6) 0.147(7) 0.112(6) -0.021(5) 0.060(5) 0.059(5)
C32 0.108(5) 0.079(4) 0.119(5) -0.023(4) 0.060(4) 0.037(4)

loop_
_atom_type_symbol
_atom_type_description
_atom_type_scat_dispersion_real
_atom_type_scat_dispersion_imag
_atom_type_scat_source
C C 0.0033 0.0016 'International Tables Vol C Tables 4.2.6.8 and 6.1.1.4'
H H 0.0000 0.0000 'International Tables Vol C Tables 4.2.6.8 and 6.1.1.4'
N N 0.0061 0.0033 'International Tables Vol C Tables 4.2.6.8 and 6.1.1.4'
O O 0.0106 0.0060 'International Tables Vol C Tables 4.2.6.8 and 6.1.1.4'
P P 0.1023 0.0942 'International Tables Vol C Tables 4.2.6.8 and 6.1.1.4'

loop_
_geom_angle_atom_site_label_1
_geom_angle_atom_site_label_2
_geom_angle_atom_site_label_3
_geom_angle
_geom_angle_site_symmetry_1
_geom_angle_site_symmetry_3
O3 P1 C27 110.8(2) . .
O3 P1 C20 113.41(19) . .
C27 P1 C20 105.60(18) . .
O3 P1 C21 111.57(18) . .
C27 P1 C21 109.21(18) . .
C20 P1 C21 105.95(17) . .
C3 O1 C16 114.8(2) . .
C19 N1 C18 121.3(3) . .
C2 C1 C2 111.2(2) . 3_565
C2 C1 C2 111.2(2) . 2_665
C2 C1 C2 111.2(2) 3_565 2_665
C3 C2 C15 118.2(3) . .
C3 C2 C1 122.4(3) . .
C15 C2 C1 119.4(3) . .
C2 C3 O1 119.0(3) . .
C2 C3 C4 121.7(3) . .
O1 C3 C4 119.2(3) . .
C9 C4 C3 116.7(3) . .
C9 C4 C5 119.7(3) . .
C3 C4 C5 123.5(3) . .
C6 C5 C7 109.4(4) . .
C6 C5 C8 107.6(4) . .
C7 C5 C8 107.1(4) . .
C6 C5 C4 111.9(3) . .
C7 C5 C4 109.5(3) . .
C8 C5 C4 111.2(3) . .
C10 C9 C4 123.3(3) . .
C9 C10 C15 117.8(3) . .
C9 C10 C11 120.8(3) . .
C15 C10 C11 121.4(3) . .
C14 C11 C13 107.6(4) . .
C14 C11 C12 110.8(4) . .
C13 C11 C12 106.5(4) . .
C14 C11 C10 112.5(4) . .
C13 C11 C10 112.5(3) . .
C12 C11 C10 106.9(3) . .
C10 C15 C2 121.7(3) . .
O1 C16 C17 106.9(3) . .
C18 C17 C16 111.0(3) . .
N1 C18 C17 114.9(3) . .
O2 C19 N1 123.4(3) . .
O2 C19 C20 121.9(3) . .
N1 C19 C20 114.7(3) . .
C19 C20 P1 108.8(3) . .
C22 C21 C26 119.2(4) . .
C22 C21 P1 116.9(3) . .
C26 C21 P1 123.9(3) . .
C21 C22 C23 120.4(5) . .
C24 C23 C22 119.7(4) . .
C23 C24 C25 120.8(4) . .
C24 C25 C26 120.0(5) . .
C21 C26 C25 119.9(4) . .
C28 C27 C32 116.9(5) . .
C28 C27 P1 123.9(3) . .
C32 C27 P1 118.8(4) . .
C27 C28 C29 122.4(4) . .
C30 C29 C28 119.9(5) . .
C29 C30 C31 118.9(6) . .
C30 C31 C32 121.1(6) . .
C27 C32 C31 120.6(6) . .

loop_
_geom_bond_atom_site_label_1
_geom_bond_atom_site_label_2
_geom_bond_distance
_geom_bond_site_symmetry_2
P1 O3 1.477(3) .
P1 C27 1.793(4) .
P1 C20 1.800(4) .
P1 C21 1.803(4) .
O1 C3 1.393(4) .
O1 C16 1.434(4) .
O2 C19 1.232(4) .
N1 C19 1.330(5) .
N1 C18 1.456(4) .
C1 C2 1.545(4) .
C1 C2 1.545(4) 3_565
C1 C2 1.545(4) 2_665
C2 C3 1.391(5) .
C2 C15 1.398(5) .
C3 C4 1.398(5) .
C4 C9 1.393(5) .
C4 C5 1.549(5) .
C5 C6 1.524(6) .
C5 C7 1.534(6) .
C5 C8 1.535(6) .
C9 C10 1.378(5) .
C10 C15 1.380(5) .
C10 C11 1.541(5) .
C11 C14 1.498(6) .
C11 C13 1.527(6) .
C11 C12 1.527(6) .
C16 C17 1.514(5) .
C17 C18 1.508(5) .
C19 C20 1.515(5) .
C21 C22 1.383(6) .
C21 C26 1.387(6) .
C22 C23 1.394(6) .
C23 C24 1.366(7) .
C24 C25 1.369(7) .
C25 C26 1.394(5) .
C27 C28 1.358(6) .
C27 C32 1.367(6) .
C28 C29 1.376(6) .
C29 C30 1.341(7) .
C30 C31 1.353(9) .
C31 C32 1.380(9) .
